data_4110510
loop_
_publ_author_name
'Stefania Accorsi'
'Anne-Laure Barra'
'Andrea Caneschi'
'Guillaume Chastanet'
'Andrea Cornia'
'Antonio C. Fabretti'
'Dante Gatteschi'
'Cecilia Mortal\`o'
'Emiliano Olivieri'
'Francesca Parenti'
'Patrick Rosa'
'Roberta Sessoli'
'Lorenzo Sorace'
'Wolfgang Wernsdorfer'
'Laura Zobbi'

_publ_section_title
;
 Tuning Anisotropy Barriers in a Family of Tetrairon(III) Single-Molecule
 Magnets with an S = 5 Ground State
;
_journal_name_full 'Journal of the American Chemical Society'
_journal_page_first 4742
_journal_page_last 4755
_journal_paper_doi 10.1021/ja0576381
_journal_volume 128
_journal_year 2006
_chemical_formula_moiety 'C76 H132 Fe4 O18'
_chemical_formula_sum 'C76 H132 Fe4 O18'
_chemical_formula_weight 1557.22
_chemical_name_systematic
;
 ?
;
_space_group_IT_number 167
_symmetry_cell_setting trigonal
_symmetry_space_group_name_Hall '-R 3 2"c'
_symmetry_space_group_name_H-M 'R -3 c :H'
_atom_sites_solution_hydrogens geom
_atom_sites_solution_primary direct
_atom_sites_solution_secondary difmap
_audit_creation_method 'SHELXL-97 (Sheldrick, 1997)'
_cell_angle_alpha 90.00
_cell_angle_beta 90.00
_cell_angle_gamma 120.00
_cell_formula_units_Z 6
_cell_length_a 16.1893(12)
_cell_length_b 16.1893(12)
_cell_length_c 56.712(10)
_cell_measurement_temperature 100(2)
_cell_volume 12872(3)
_computing_cell_refinement 'Bruker-Nonius X8APEX package'
_computing_data_collection 'Bruker-Nonius X8APEX package'
_computing_data_reduction 'Bruker-Nonius X8APEX package'
_computing_molecular_graphics 'ORTEP3 (Farrugia, 1997)'
_computing_publication_material 'WINGX v1.64.02 (Farrugia, 1999)'
_computing_structure_refinement 'SHELXL-97 (Sheldrick, 1997)'
_computing_structure_solution 'Bruker-SHELXTL-V6.12 package'
_diffrn_ambient_temperature 100(2)
_diffrn_measured_fraction_theta_full 0.999
_diffrn_measured_fraction_theta_max 0.999
_diffrn_measurement_device_type 'Bruker X8APEX four-circle diffractometer'
_diffrn_measurement_method 'phi and omega scans'
_diffrn_radiation_monochromator graphite
_diffrn_radiation_source 'fine-focus sealed tube'
_diffrn_radiation_type MoK\a
_diffrn_radiation_wavelength 0.71073
_diffrn_reflns_av_R_equivalents 0.0415
_diffrn_reflns_av_sigmaI/netI 0.0277
_diffrn_reflns_limit_h_max 17
_diffrn_reflns_limit_h_min -21
_diffrn_reflns_limit_k_max 21
_diffrn_reflns_limit_k_min -21
_diffrn_reflns_limit_l_max 75
_diffrn_reflns_limit_l_min -74
_diffrn_reflns_number 33070
_diffrn_reflns_theta_full 28.28
_diffrn_reflns_theta_max 28.28
_diffrn_reflns_theta_min 2.99
_exptl_absorpt_coefficient_mu 0.723
_exptl_absorpt_correction_T_max 0.8631
_exptl_absorpt_correction_T_min 0.8233
_exptl_absorpt_correction_type multi-scan
_exptl_absorpt_process_details 'Bruker-Nonius X8APEX package'
_exptl_crystal_colour yellow
_exptl_crystal_density_diffrn 1.205
_exptl_crystal_description 'rhombic prism'
_exptl_crystal_F_000 5016
_exptl_crystal_size_max 0.28
_exptl_crystal_size_mid 0.23
_exptl_crystal_size_min 0.21
_refine_diff_density_max 0.454
_refine_diff_density_min -0.285
_refine_diff_density_rms 0.052
_refine_ls_extinction_method none
_refine_ls_goodness_of_fit_ref 1.064
_refine_ls_hydrogen_treatment mixed
_refine_ls_matrix_type full
_refine_ls_number_parameters 172
_refine_ls_number_reflns 3564
_refine_ls_number_restraints 7
_refine_ls_restrained_S_all 1.065
_refine_ls_R_factor_all 0.0619
_refine_ls_R_factor_gt 0.0370
_refine_ls_shift/su_max 0.002
_refine_ls_shift/su_mean 0.000
_refine_ls_structure_factor_coef Fsqd
_refine_ls_weighting_details 'calc w=1/[\s^2^(Fo^2^)+(0.0583P)^2^+5.5604P] where P=(Fo^2^+2Fc^2^)/3'
_refine_ls_weighting_scheme calc
_refine_ls_wR_factor_gt 0.0991
_refine_ls_wR_factor_ref 0.1089
_reflns_number_gt 2476
_reflns_number_total 3564
_reflns_threshold_expression >2sigma(I)
_cod_data_source_file ja0576381si20051109_123938.cif
_cod_data_source_block fe4clust
_cod_original_cell_volume 12873(3)
_cod_original_sg_symbol_H-M 'R -3 c'
_cod_database_code 4110510

loop_
_symmetry_equiv_pos_as_xyz
'x, y, z'
'-y, x-y, z'
'-x+y, -x, z'
'y, x, -z+1/2'
'x-y, -y, -z+1/2'
'-x, -x+y, -z+1/2'
'x+2/3, y+1/3, z+1/3'
'-y+2/3, x-y+1/3, z+1/3'
'-x+y+2/3, -x+1/3, z+1/3'
'y+2/3, x+1/3, -z+5/6'
'x-y+2/3, -y+1/3, -z+5/6'
'-x+2/3, -x+y+1/3, -z+5/6'
'x+1/3, y+2/3, z+2/3'
'-y+1/3, x-y+2/3, z+2/3'
'-x+y+1/3, -x+2/3, z+2/3'
'y+1/3, x+2/3, -z+7/6'
'x-y+1/3, -y+2/3, -z+7/6'
'-x+1/3, -x+y+2/3, -z+7/6'
'-x, -y, -z'
'y, -x+y, -z'
'x-y, x, -z'
'-y, -x, z-1/2'
'-x+y, y, z-1/2'
'x, x-y, z-1/2'
'-x+2/3, -y+1/3, -z+1/3'
'y+2/3, -x+y+1/3, -z+1/3'
'x-y+2/3, x+1/3, -z+1/3'
'-y+2/3, -x+1/3, z-1/6'
'-x+y+2/3, y+1/3, z-1/6'
'x+2/3, x-y+1/3, z-1/6'
'-x+1/3, -y+2/3, -z+2/3'
'y+1/3, -x+y+2/3, -z+2/3'
'x-y+1/3, x+2/3, -z+2/3'
'-y+1/3, -x+2/3, z+1/6'
'-x+y+1/3, y+2/3, z+1/6'
'x+1/3, x-y+2/3, z+1/6'

loop_
_atom_site_label
_atom_site_type_symbol
_atom_site_fract_x
_atom_site_fract_y
_atom_site_fract_z
_atom_site_U_iso_or_equiv
_atom_site_adp_type
_atom_site_occupancy
_atom_site_symmetry_multiplicity
_atom_site_calc_flag
_atom_site_refinement_flags
_atom_site_disorder_assembly
_atom_site_disorder_group
Fe1 Fe 0.6667 0.3333 0.0833 0.02705(16) Uani 1 6 d S . .
Fe2 Fe 0.85727(2) 0.3333 0.0833 0.02947(13) Uani 1 2 d S . .
O1 O 0.74820(8) 0.30445(9) 0.06287(2) 0.0301(3) Uani 1 1 d . . .
O2 O 0.91366(9) 0.28433(9) 0.05983(2) 0.0384(3) Uani 1 1 d . A .
O3 O 0.80958(9) 0.20733(9) 0.09958(2) 0.0358(3) Uani 1 1 d . A .
C1 C 0.74410(14) 0.31092(16) 0.03798(3) 0.0393(4) Uani 1 1 d . . .
H1A H 0.7313 0.2498 0.0309 0.047 Uiso 1 1 calc R . .
H1B H 0.8069 0.3615 0.0322 0.047 Uiso 1 1 calc R . .
C2 C 0.6667 0.3333 0.02998(5) 0.0347(7) Uani 1 3 d S . .
C3 C 0.6667 0.3333 0.00287(6) 0.0442(9) Uani 1 3 d S . .
H3A H 0.6172 0.3464 -0.0029 0.066 Uiso 0.33333 1 calc PR . .
H3B H 0.6536 0.2709 -0.0029 0.066 Uiso 0.33333 1 calc PR . .
H3C H 0.7291 0.3828 -0.0029 0.066 Uiso 0.33333 1 calc PR . .
C4 C 0.92354(13) 0.21171(14) 0.06016(3) 0.0342(4) Uani 1 1 d D . .
C5 C 0.88861(16) 0.14394(15) 0.07805(3) 0.0437(5) Uani 1 1 d . A .
H5 H 0.9027 0.0937 0.0773 0.052 Uiso 1 1 calc R . .
C6 C 0.83442(13) 0.14502(13) 0.09690(3) 0.0349(4) Uani 1 1 d . . .
C7 C 0.80031(18) 0.07019(15) 0.11659(4) 0.0467(5) Uani 1 1 d . A .
C8 C 0.8254(2) -0.00769(16) 0.11249(5) 0.0664(8) Uani 1 1 d . . .
H8A H 0.7931 -0.0436 0.0982 0.100 Uiso 1 1 calc R A .
H8B H 0.8047 -0.0509 0.1261 0.100 Uiso 1 1 calc R . .
H8C H 0.8945 0.0214 0.1105 0.100 Uiso 1 1 calc R . .
C9 C 0.6926(2) 0.0268(2) 0.11915(5) 0.0848(10) Uani 1 1 d . . .
H9A H 0.6777 0.0776 0.1220 0.127 Uiso 1 1 calc R A .
H9B H 0.6699 -0.0179 0.1324 0.127 Uiso 1 1 calc R . .
H9C H 0.6610 -0.0073 0.1046 0.127 Uiso 1 1 calc R . .
C10 C 0.8510(3) 0.1235(2) 0.13898(4) 0.0891(10) Uani 1 1 d . . .
H10A H 0.9201 0.1529 0.1369 0.134 Uiso 1 1 calc R A .
H10B H 0.8306 0.0787 0.1522 0.134 Uiso 1 1 calc R . .
H10C H 0.8348 0.1732 0.1422 0.134 Uiso 1 1 calc R . .
C11 C 0.9771(2) 0.2035(2) 0.03884(6) 0.0405(7) Uani 0.849(5) 1 d PD A 1
C12 C 0.9580(2) 0.1022(2) 0.03492(6) 0.0668(10) Uani 0.849(5) 1 d PD A 1
H12A H 0.9878 0.0995 0.0201 0.100 Uiso 0.849(5) 1 calc PR A 1
H12B H 0.8891 0.0582 0.0341 0.100 Uiso 0.849(5) 1 calc PR A 1
H12C H 0.9850 0.0839 0.0480 0.100 Uiso 0.849(5) 1 calc PR A 1
C13 C 0.9460(2) 0.2341(3) 0.01691(5) 0.0697(11) Uani 0.849(5) 1 d PD A 1
H13A H 0.9572 0.2989 0.0191 0.105 Uiso 0.849(5) 1 calc PR A 1
H13B H 0.8780 0.1903 0.0141 0.105 Uiso 0.849(5) 1 calc PR A 1
H13C H 0.9828 0.2329 0.0033 0.105 Uiso 0.849(5) 1 calc PR A 1
C14 C 1.08177(18) 0.2714(3) 0.04410(5) 0.0696(11) Uani 0.849(5) 1 d PD A 1
H14A H 1.1203 0.2748 0.0304 0.104 Uiso 0.849(5) 1 calc PR A 1
H14B H 1.1011 0.2481 0.0578 0.104 Uiso 0.849(5) 1 calc PR A 1
H14C H 1.0915 0.3350 0.0475 0.104 Uiso 0.849(5) 1 calc PR A 1
C11A C 0.9972(13) 0.2189(15) 0.0411(3) 0.0405(7) Uani 0.151(5) 1 d PD A 2
C12A C 1.0441(12) 0.1586(12) 0.0454(3) 0.063(5) Uiso 0.151(5) 1 d PD A 2
H15A H 1.0814 0.1615 0.0315 0.094 Uiso 0.151(5) 1 calc PR A 2
H15B H 0.9947 0.0923 0.0483 0.094 Uiso 0.151(5) 1 calc PR A 2
H15C H 1.0862 0.1833 0.0592 0.094 Uiso 0.151(5) 1 calc PR A 2
C13A C 0.9297(13) 0.1721(15) 0.0198(3) 0.074(6) Uiso 0.151(5) 1 d PD A 2
H16A H 0.8867 0.1980 0.0183 0.111 Uiso 0.151(5) 1 calc PR A 2
H16B H 0.8922 0.1029 0.0221 0.111 Uiso 0.151(5) 1 calc PR A 2
H16C H 0.9676 0.1858 0.0053 0.111 Uiso 0.151(5) 1 calc PR A 2
C14A C 1.0661(15) 0.3200(14) 0.0330(5) 0.102(8) Uiso 0.151(5) 1 d PD A 2
H17A H 1.1193 0.3505 0.0441 0.153 Uiso 0.151(5) 1 calc PR A 2
H17B H 1.0327 0.3565 0.0323 0.153 Uiso 0.151(5) 1 calc PR A 2
H17C H 1.0906 0.3183 0.0173 0.153 Uiso 0.151(5) 1 calc PR A 2

loop_
_atom_site_aniso_label
_atom_site_aniso_U_11
_atom_site_aniso_U_22
_atom_site_aniso_U_33
_atom_site_aniso_U_23
_atom_site_aniso_U_13
_atom_site_aniso_U_12
Fe1 0.0246(2) 0.0246(2) 0.0319(3) 0.000 0.000 0.01230(11)
Fe2 0.02676(16) 0.0324(2) 0.0311(2) 0.00630(15) 0.00315(7) 0.01621(11)
O1 0.0305(7) 0.0342(7) 0.0285(6) 0.0007(5) -0.0002(5) 0.0183(6)
O2 0.0427(8) 0.0428(8) 0.0403(7) 0.0122(6) 0.0123(6) 0.0292(7)
O3 0.0361(7) 0.0351(7) 0.0370(7) 0.0092(6) 0.0083(6) 0.0184(6)
C1 0.0417(11) 0.0507(12) 0.0293(9) -0.0035(9) -0.0008(8) 0.0259(10)
C2 0.0378(11) 0.0378(11) 0.0286(15) 0.000 0.000 0.0189(6)
C3 0.0515(14) 0.0515(14) 0.0296(17) 0.000 0.000 0.0257(7)
C4 0.0322(10) 0.0401(11) 0.0323(9) -0.0018(8) -0.0035(8) 0.0194(9)
C5 0.0614(14) 0.0401(11) 0.0410(11) 0.0024(9) 0.0029(10) 0.0340(11)
C6 0.0382(10) 0.0296(10) 0.0346(10) 0.0012(8) -0.0046(8) 0.0150(8)
C7 0.0676(15) 0.0353(11) 0.0376(11) 0.0076(9) 0.0048(10) 0.0259(11)
C8 0.101(2) 0.0444(14) 0.0591(15) 0.0154(11) 0.0120(14) 0.0405(15)
C9 0.080(2) 0.0680(18) 0.102(2) 0.0505(17) 0.0421(18) 0.0337(16)
C10 0.173(3) 0.0680(18) 0.0361(13) 0.0054(12) -0.0138(16) 0.067(2)
C11 0.0437(18) 0.0466(17) 0.0364(13) -0.0045(11) 0.0007(13) 0.0263(16)
C12 0.083(2) 0.0588(19) 0.069(2) -0.0043(15) 0.0266(17) 0.0436(18)
C13 0.104(3) 0.108(3) 0.0294(13) -0.0007(15) 0.0041(14) 0.077(2)
C14 0.0371(16) 0.103(3) 0.0605(19) -0.0133(18) 0.0125(13) 0.0283(17)
C11A 0.0437(18) 0.0466(17) 0.0364(13) -0.0045(11) 0.0007(13) 0.0263(16)

loop_
_atom_type_symbol
_atom_type_description
_atom_type_scat_dispersion_real
_atom_type_scat_dispersion_imag
_atom_type_scat_source
C C 0.0033 0.0016 'International Tables Vol C Tables 4.2.6.8 and 6.1.1.4'
H H 0.0000 0.0000 'International Tables Vol C Tables 4.2.6.8 and 6.1.1.4'
O O 0.0106 0.0060 'International Tables Vol C Tables 4.2.6.8 and 6.1.1.4'
Fe Fe 0.3463 0.8444 'International Tables Vol C Tables 4.2.6.8 and 6.1.1.4'

loop_
_geom_angle_atom_site_label_1
_geom_angle_atom_site_label_2
_geom_angle_atom_site_label_3
_geom_angle
_geom_angle_site_symmetry_1
_geom_angle_site_symmetry_3
O1 Fe1 O1 89.17(5) 16_544 18_654
O1 Fe1 O1 89.17(5) 16_544 17_554
O1 Fe1 O1 89.17(5) 18_654 17_554
O1 Fe1 O1 155.15(7) 16_544 .
O1 Fe1 O1 110.61(7) 18_654 .
O1 Fe1 O1 76.68(7) 17_554 .
O1 Fe1 O1 110.61(7) 16_544 3_665
O1 Fe1 O1 76.68(7) 18_654 3_665
O1 Fe1 O1 155.15(7) 17_554 3_665
O1 Fe1 O1 89.16(5) . 3_665
O1 Fe1 O1 76.68(7) 16_544 2_655
O1 Fe1 O1 155.15(7) 18_654 2_655
O1 Fe1 O1 110.61(7) 17_554 2_655
O1 Fe1 O1 89.16(5) . 2_655
O1 Fe1 O1 89.16(5) 3_665 2_655
O1 Fe2 O1 77.47(7) 17_554 .
O1 Fe2 O2 92.67(5) 17_554 17_554
O1 Fe2 O2 168.46(5) . 17_554
O1 Fe2 O2 168.46(5) 17_554 .
O1 Fe2 O2 92.66(5) . .
O2 Fe2 O2 97.73(8) 17_554 .
O1 Fe2 O3 90.37(5) 17_554 .
O1 Fe2 O3 100.72(5) . .
O2 Fe2 O3 85.13(5) 17_554 .
O2 Fe2 O3 85.55(5) . .
O1 Fe2 O3 100.73(5) 17_554 17_554
O1 Fe2 O3 90.37(5) . 17_554
O2 Fe2 O3 85.56(5) 17_554 17_554
O2 Fe2 O3 85.13(5) . 17_554
O3 Fe2 O3 165.82(7) . 17_554
C1 O1 Fe2 129.76(11) . .
C1 O1 Fe1 120.25(11) . .
Fe2 O1 Fe1 102.92(5) . .
C4 O2 Fe2 131.13(12) . .
C6 O3 Fe2 129.74(12) . .
O1 C1 C2 112.62(17) . .
C1 C2 C1 111.67(12) . 3_665
C1 C2 C1 111.67(12) . 2_655
C1 C2 C1 111.67(12) 3_665 2_655
C1 C2 C3 107.17(13) . .
C1 C2 C3 107.17(13) 3_665 .
C1 C2 C3 107.17(13) 2_655 .
O2 C4 C5 123.65(17) . .
O2 C4 C11 114.2(2) . .
C5 C4 C11 122.1(2) . .
O2 C4 C11A 111.5(8) . .
C5 C4 C11A 123.7(8) . .
C11 C4 C11A 11.9(8) . .
C6 C5 C4 124.21(18) . .
O3 C6 C5 123.78(17) . .
O3 C6 C7 114.14(16) . .
C5 C6 C7 122.07(18) . .
C8 C7 C10 107.8(2) . .
C8 C7 C9 110.4(2) . .
C10 C7 C9 110.4(2) . .
C8 C7 C6 113.77(18) . .
C10 C7 C6 106.27(18) . .
C9 C7 C6 108.07(18) . .
C13 C11 C14 110.9(3) . .
C13 C11 C12 108.1(3) . .
C14 C11 C12 111.0(3) . .
C13 C11 C4 108.9(2) . .
C14 C11 C4 104.9(2) . .
C12 C11 C4 112.9(3) . .
C14A C11A C12A 114.0(15) . .
C14A C11A C13A 104.3(15) . .
C12A C11A C13A 105.4(15) . .
C14A C11A C4 114.1(15) . .
C12A C11A C4 116.5(14) . .
C13A C11A C4 100.2(14) . .

loop_
_geom_bond_atom_site_label_1
_geom_bond_atom_site_label_2
_geom_bond_distance
_geom_bond_site_symmetry_2
Fe1 O1 1.9810(12) 16_544
Fe1 O1 1.9810(12) 18_654
Fe1 O1 1.9811(12) 17_554
Fe1 O1 1.9811(12) .
Fe1 O1 1.9811(12) 3_665
Fe1 O1 1.9811(12) 2_655
Fe2 O1 1.9639(12) 17_554
Fe2 O1 1.9640(12) .
Fe2 O2 1.9907(13) 17_554
Fe2 O2 1.9907(13) .
Fe2 O3 2.0079(12) .
Fe2 O3 2.0080(12) 17_554
O1 C1 1.419(2) .
O2 C4 1.263(2) .
O3 C6 1.268(2) .
C1 C2 1.538(2) .
C2 C1 1.538(2) 3_665
C2 C1 1.538(2) 2_655
C2 C3 1.538(4) .
C4 C5 1.390(3) .
C4 C11 1.531(4) .
C4 C11A 1.569(16) .
C5 C6 1.389(3) .
C6 C7 1.533(3) .
C7 C8 1.523(3) .
C7 C10 1.524(3) .
C7 C9 1.527(4) .
C11 C13 1.515(4) .
C11 C14 1.519(4) .
C11 C12 1.525(4) .
C11A C14A 1.520(17) .
C11A C12A 1.525(17) .
C11A C13A 1.553(17) .
